data_2206208
loop_
_publ_author_name
'Wan, Shi-Guan'
'Liu, Chang'
'Yu, Yan'
'Yang, Xing-Yu'

_publ_section_title
;
 2-Benzylamino-5,5-dimethyl-4-phenyl-1,3,2-dioxaphosphorinane 2-oxide
;
_journal_issue 7
_journal_name_full 'Acta Crystallographica Section E'
_journal_page_first o2117
_journal_page_last o2119
_journal_paper_doi 10.1107/S1600536805018003
_journal_volume 61
_journal_year 2005
_chemical_formula_iupac 'C18 H22 N O3 P'
_chemical_formula_moiety 'C18 H22 N O3 P'
_chemical_formula_sum 'C18 H22 N O3 P'
_chemical_formula_weight 331.34
_chemical_name_systematic
;
2-benzylamino-4-phenyl-5,5-dimethyl-1,3,2-dioxaphosphorinane-2-oxide
;
_space_group_IT_number 2
_symmetry_cell_setting triclinic
_symmetry_space_group_name_Hall '-P 1'
_symmetry_space_group_name_H-M 'P -1'
_atom_sites_solution_hydrogens geom
_atom_sites_solution_primary direct
_atom_sites_solution_secondary difmap
_audit_creation_method SHELXL97
_cell_angle_alpha 86.049(2)
_cell_angle_beta 72.405(2)
_cell_angle_gamma 79.700(2)
_cell_formula_units_Z 2
_cell_length_a 9.1916(10)
_cell_length_b 9.9676(11)
_cell_length_c 10.0055(11)
_cell_measurement_reflns_used 4140
_cell_measurement_temperature 292(2)
_cell_measurement_theta_max 28.24
_cell_measurement_theta_min 2.36
_cell_volume 859.61(16)
_computing_cell_refinement SMART
_computing_data_collection 'SMART (Bruker, 2001)'
_computing_data_reduction 'SAINT (Bruker, 2001)'
_computing_molecular_graphics 'SHELXTL (Sheldrick, 2001)'
_computing_publication_material SHELXTL
_computing_structure_refinement 'SHELXL97 '
_computing_structure_solution 'SHELXS97 (Sheldrick, 1997)'
_diffrn_ambient_temperature 292(2)
_diffrn_measured_fraction_theta_full 0.981
_diffrn_measured_fraction_theta_max 0.981
_diffrn_measurement_device_type 'Bruker SMART CCD area-detector'
_diffrn_measurement_method '\f and \w'
_diffrn_radiation_monochromator graphite
_diffrn_radiation_source 'fine-focus sealed tube'
_diffrn_radiation_type MoK\a
_diffrn_radiation_wavelength 0.71073
_diffrn_reflns_av_R_equivalents 0.0231
_diffrn_reflns_av_sigmaI/netI 0.0345
_diffrn_reflns_limit_h_max 9
_diffrn_reflns_limit_h_min -11
_diffrn_reflns_limit_k_max 12
_diffrn_reflns_limit_k_min -12
_diffrn_reflns_limit_l_max 9
_diffrn_reflns_limit_l_min -12
_diffrn_reflns_number 5225
_diffrn_reflns_theta_full 26.00
_diffrn_reflns_theta_max 26.00
_diffrn_reflns_theta_min 2.08
_diffrn_standards_decay_% 0
_diffrn_standards_number 0
_exptl_absorpt_coefficient_mu 0.174
_exptl_absorpt_correction_T_max 0.9660
_exptl_absorpt_correction_T_min 0.9337
_exptl_absorpt_correction_type multi-scan
_exptl_absorpt_process_details '(SADABS; Sheldrick, 1996)'
_exptl_crystal_colour colourless
_exptl_crystal_density_diffrn 1.280
_exptl_crystal_density_method 'not measured'
_exptl_crystal_description block
_exptl_crystal_F_000 352
_exptl_crystal_size_max 0.40
_exptl_crystal_size_mid 0.30
_exptl_crystal_size_min 0.20
_refine_diff_density_max 0.233
_refine_diff_density_min -0.400
_refine_ls_extinction_method none
_refine_ls_goodness_of_fit_ref 1.073
_refine_ls_hydrogen_treatment constr
_refine_ls_matrix_type full
_refine_ls_number_parameters 210
_refine_ls_number_reflns 3313
_refine_ls_restrained_S_all 1.073
_refine_ls_R_factor_all 0.0475
_refine_ls_R_factor_gt 0.0445
_refine_ls_shift/su_max 0.001
_refine_ls_shift/su_mean 0.000
_refine_ls_structure_factor_coef Fsqd
_refine_ls_weighting_details 'calc w = 1/[\s^2^(Fo^2^)+(0.0585P)^2^+0.2466P] where P=(Fo^2^+2Fc^2^)/3'
_refine_ls_weighting_scheme calc
_refine_ls_wR_factor_gt 0.1178
_refine_ls_wR_factor_ref 0.1212
_reflns_number_gt 3056
_reflns_number_total 3313
_reflns_threshold_expression I>2\s(I)
_cod_data_source_file hg6202.cif
_cod_data_source_block I
_cod_depositor_comments
;
The following automatic conversions were performed:
'_symmetry_cell_setting' value 'Triclinic' changed to 'triclinic'
according to '/home/saulius/struct/CIF-dictionaries/cif_core.dic'
dictionary named 'cif_core.dic' version 2.4.1 from 2010-06-29.

Automatic conversion script
Id: cif_fix_enum 1527 2010-12-29 10:47:43Z saulius 

The following automatic conversions were performed:

'_symmetry_cell_setting' value 'Triclinic' changed to 'triclinic'
according to /home/saulius/struct/CIF-dictionaries/cif_core.dic
dictionary named 'cif_core.dic' version 2.4.1 from 2010-06-29.

Automatic conversion script
Id: cif_fix_values 1715 2011-07-08 13:25:40Z adriana 
;
_cod_original_sg_symbol_H-M P-1
_cod_database_code 2206208

loop_
_symmetry_equiv_pos_as_xyz
'x, y, z'
'-x, -y, -z'

loop_
_atom_site_label
_atom_site_fract_x
_atom_site_fract_y
_atom_site_fract_z
_atom_site_U_iso_or_equiv
_atom_site_adp_type
_atom_site_calc_flag
_atom_site_refinement_flags
_atom_site_occupancy
_atom_site_type_symbol
C1 0.7514(2) 0.76324(18) 1.12149(18) 0.0447(4) Uani d . 1 C
C2 0.8227(3) 0.8756(2) 1.1123(2) 0.0532(5) Uani d . 1 C
H2 0.7682 0.9623 1.1037 0.064 Uiso calc R 1 H
C3 0.9736(3) 0.8611(3) 1.1157(2) 0.0681(6) Uani d . 1 C
H3 1.0197 0.9379 1.1107 0.082 Uiso calc R 1 H
C4 1.0560(3) 0.7335(3) 1.1264(3) 0.0760(7) Uani d . 1 C
H4 1.1583 0.7234 1.1270 0.091 Uiso calc R 1 H
C5 0.9858(3) 0.6209(3) 1.1363(3) 0.0782(7) Uani d . 1 C
H5 1.0406 0.5343 1.1444 0.094 Uiso calc R 1 H
C6 0.8346(3) 0.6359(2) 1.1343(3) 0.0634(6) Uani d . 1 C
H6 0.7880 0.5591 1.1417 0.076 Uiso calc R 1 H
C7 0.5850(2) 0.78199(19) 1.1211(2) 0.0488(4) Uani d . 1 C
H7A 0.5199 0.7794 1.2174 0.059 Uiso calc R 1 H
H7B 0.5584 0.8720 1.0830 0.059 Uiso calc R 1 H
C8 0.5651(2) 0.87176(19) 0.6900(2) 0.0450(4) Uani d . 1 C
H8A 0.5128 0.9632 0.6775 0.054 Uiso calc R 1 H
H8B 0.5392 0.8113 0.6318 0.054 Uiso calc R 1 H
C9 0.73971(19) 0.87015(17) 0.64041(18) 0.0406(4) Uani d . 1 C
C10 0.7832(2) 0.97418(19) 0.7202(2) 0.0521(5) Uani d . 1 C
H10A 0.7484 0.9547 0.8190 0.078 Uiso calc R 1 H
H10B 0.7350 1.0641 0.7012 0.078 Uiso calc R 1 H
H10C 0.8935 0.9693 0.6906 0.078 Uiso calc R 1 H
C11 0.7829(3) 0.9061(2) 0.4838(2) 0.0639(6) Uani d . 1 C
H11A 0.7264 0.9940 0.4696 0.096 Uiso calc R 1 H
H11B 0.7575 0.8387 0.4344 0.096 Uiso calc R 1 H
H11C 0.8920 0.9082 0.4490 0.096 Uiso calc R 1 H
C12 0.81955(18) 0.72366(16) 0.66185(17) 0.0363(4) Uani d . 1 C
H12 0.7906 0.6622 0.6055 0.044 Uiso calc R 1 H
C13 0.99396(19) 0.70126(16) 0.62436(18) 0.0394(4) Uani d . 1 C
C14 1.0826(2) 0.6551(2) 0.4926(2) 0.0532(5) Uani d . 1 C
H14 1.0345 0.6394 0.4269 0.064 Uiso calc R 1 H
C15 1.2432(3) 0.6319(2) 0.4579(3) 0.0714(7) Uani d . 1 C
H15 1.3024 0.6021 0.3687 0.086 Uiso calc R 1 H
C16 1.3144(2) 0.6532(2) 0.5550(3) 0.0732(7) Uani d . 1 C
H16 1.4218 0.6369 0.5318 0.088 Uiso calc R 1 H
C17 1.2279(2) 0.6981(2) 0.6859(3) 0.0644(6) Uani d . 1 C
H17 1.2769 0.7124 0.7513 0.077 Uiso calc R 1 H
C18 1.0681(2) 0.7225(2) 0.7214(2) 0.0488(4) Uani d . 1 C
H18 1.0100 0.7532 0.8105 0.059 Uiso calc R 1 H
N1 0.54762(17) 0.68160(15) 1.04174(16) 0.0455(4) Uani d . 1 N
H1 0.5030 0.6170 1.0887 0.055 Uiso calc R 1 H
O1 0.76194(12) 0.68402(11) 0.80907(12) 0.0384(3) Uani d . 1 O
O2 0.52944(15) 0.57087(13) 0.82421(13) 0.0486(3) Uani d . 1 O
O3 0.50851(13) 0.83011(12) 0.83543(13) 0.0450(3) Uani d . 1 O
P1 0.58277(5) 0.68198(4) 0.87492(4) 0.03679(15) Uani d . 1 P

loop_
_atom_site_aniso_label
_atom_site_aniso_U_11
_atom_site_aniso_U_22
_atom_site_aniso_U_33
_atom_site_aniso_U_12
_atom_site_aniso_U_13
_atom_site_aniso_U_23
C1 0.0584(11) 0.0456(9) 0.0320(8) -0.0138(8) -0.0132(8) -0.0010(7)
C2 0.0702(13) 0.0508(11) 0.0441(10) -0.0211(9) -0.0194(9) 0.0038(8)
C3 0.0800(15) 0.0878(17) 0.0527(13) -0.0441(13) -0.0289(11) 0.0109(11)
C4 0.0668(14) 0.113(2) 0.0601(14) -0.0211(14) -0.0342(12) 0.0073(13)
C5 0.0839(18) 0.0763(16) 0.0839(18) 0.0012(13) -0.0479(15) 0.0020(13)
C6 0.0775(15) 0.0499(11) 0.0726(15) -0.0136(10) -0.0360(12) 0.0035(10)
C7 0.0559(11) 0.0460(10) 0.0419(10) -0.0123(8) -0.0069(8) -0.0068(8)
C8 0.0404(9) 0.0458(9) 0.0505(10) -0.0078(7) -0.0179(8) 0.0095(8)
C9 0.0383(9) 0.0426(9) 0.0420(9) -0.0107(7) -0.0128(7) 0.0078(7)
C10 0.0478(10) 0.0405(9) 0.0692(13) -0.0138(8) -0.0157(9) 0.0012(8)
C11 0.0640(13) 0.0750(14) 0.0496(12) -0.0133(11) -0.0166(10) 0.0232(10)
C12 0.0367(8) 0.0406(8) 0.0327(8) -0.0115(6) -0.0096(6) 0.0012(6)
C13 0.0359(8) 0.0384(8) 0.0416(9) -0.0092(6) -0.0069(7) 0.0009(7)
C14 0.0511(11) 0.0529(11) 0.0508(11) -0.0147(8) -0.0027(9) -0.0087(8)
C15 0.0549(12) 0.0584(13) 0.0790(16) -0.0131(10) 0.0182(11) -0.0182(11)
C16 0.0352(10) 0.0623(13) 0.113(2) -0.0088(9) -0.0074(12) -0.0062(13)
C17 0.0430(11) 0.0690(13) 0.0861(17) -0.0134(9) -0.0253(11) 0.0051(12)
C18 0.0399(9) 0.0568(11) 0.0511(11) -0.0100(8) -0.0146(8) 0.0002(8)
N1 0.0499(8) 0.0464(8) 0.0414(8) -0.0222(7) -0.0077(7) 0.0028(6)
O1 0.0337(6) 0.0423(6) 0.0377(6) -0.0083(5) -0.0091(5) 0.0083(5)
O2 0.0543(7) 0.0505(7) 0.0466(7) -0.0233(6) -0.0161(6) 0.0044(5)
O3 0.0349(6) 0.0452(7) 0.0504(7) -0.0060(5) -0.0077(5) 0.0065(5)
P1 0.0340(2) 0.0385(3) 0.0385(3) -0.01216(17) -0.00916(18) 0.00383(17)

loop_
_atom_type_symbol
_atom_type_description
_atom_type_scat_dispersion_real
_atom_type_scat_dispersion_imag
_atom_type_scat_source
C C 0.0033 0.0016 'International Tables Vol C Tables 4.2.6.8 and 6.1.1.4'
H H 0.0000 0.0000 'International Tables Vol C Tables 4.2.6.8 and 6.1.1.4'
N N 0.0061 0.0033 'International Tables Vol C Tables 4.2.6.8 and 6.1.1.4'
O O 0.0106 0.0060 'International Tables Vol C Tables 4.2.6.8 and 6.1.1.4'
P P 0.1023 0.0942 'International Tables Vol C Tables 4.2.6.8 and 6.1.1.4'

loop_
_geom_angle_atom_site_label_1
_geom_angle_atom_site_label_2
_geom_angle_atom_site_label_3
_geom_angle
_geom_angle_publ_flag
C6 C1 C2 118.44(19) ?
C6 C1 C7 121.68(17) ?
C2 C1 C7 119.86(17) ?
C3 C2 C1 120.9(2) ?
C3 C2 H2 119.6 ?
C1 C2 H2 119.6 ?
C4 C3 C2 120.1(2) ?
C4 C3 H3 119.9 ?
C2 C3 H3 119.9 ?
C3 C4 C5 119.4(2) ?
C3 C4 H4 120.3 ?
C5 C4 H4 120.3 ?
C4 C5 C6 120.3(2) ?
C4 C5 H5 119.9 ?
C6 C5 H5 119.9 ?
C5 C6 C1 120.9(2) ?
C5 C6 H6 119.6 ?
C1 C6 H6 119.6 ?
N1 C7 C1 115.78(15) yes
N1 C7 H7A 108.3 ?
C1 C7 H7A 108.3 ?
N1 C7 H7B 108.3 ?
C1 C7 H7B 108.3 ?
H7A C7 H7B 107.4 ?
O3 C8 C9 113.17(13) yes
O3 C8 H8A 108.9 ?
C9 C8 H8A 108.9 ?
O3 C8 H8B 108.9 ?
C9 C8 H8B 108.9 ?
H8A C8 H8B 107.8 ?
C10 C9 C8 110.51(15) ?
C10 C9 C11 110.23(16) ?
C8 C9 C11 106.93(15) ?
C10 C9 C12 111.93(14) ?
C8 C9 C12 107.71(13) ?
C11 C9 C12 109.37(15) ?
C9 C10 H10A 109.5 ?
C9 C10 H10B 109.5 ?
H10A C10 H10B 109.5 ?
C9 C10 H10C 109.5 ?
H10A C10 H10C 109.5 ?
H10B C10 H10C 109.5 ?
C9 C11 H11A 109.5 ?
C9 C11 H11B 109.5 ?
H11A C11 H11B 109.5 ?
C9 C11 H11C 109.5 ?
H11A C11 H11C 109.5 ?
H11B C11 H11C 109.5 ?
O1 C12 C13 106.99(13) yes
O1 C12 C9 108.87(12) yes
C13 C12 C9 116.19(13) ?
O1 C12 H12 108.2 ?
C13 C12 H12 108.2 ?
C9 C12 H12 108.2 ?
C14 C13 C18 118.95(17) ?
C14 C13 C12 119.84(16) ?
C18 C13 C12 121.19(15) ?
C13 C14 C15 120.3(2) ?
C13 C14 H14 119.9 ?
C15 C14 H14 119.9 ?
C16 C15 C14 120.0(2) ?
C16 C15 H15 120.0 ?
C14 C15 H15 120.0 ?
C17 C16 C15 120.3(2) ?
C17 C16 H16 119.9 ?
C15 C16 H16 119.9 ?
C16 C17 C18 120.3(2) ?
C16 C17 H17 119.8 ?
C18 C17 H17 119.8 ?
C17 C18 C13 120.20(19) ?
C17 C18 H18 119.9 ?
C13 C18 H18 119.9 ?
C7 N1 P1 125.52(12) yes
C7 N1 H1 117.2 ?
P1 N1 H1 117.2 ?
C12 O1 P1 118.75(10) yes
C8 O3 P1 115.72(10) yes
O2 P1 O1 113.64(7) yes
O2 P1 O3 114.16(7) yes
O1 P1 O3 102.17(6) yes
O2 P1 N1 113.76(7) ?
O1 P1 N1 106.91(7) ?
O3 P1 N1 105.16(8) ?

loop_
_geom_bond_atom_site_label_1
_geom_bond_atom_site_label_2
_geom_bond_distance
_geom_bond_publ_flag
C1 C6 1.380(3) ?
C1 C2 1.380(3) ?
C1 C7 1.509(3) ?
C2 C3 1.379(3) ?
C2 H2 0.9300 ?
C3 C4 1.375(4) ?
C3 H3 0.9300 ?
C4 C5 1.375(4) ?
C4 H4 0.9300 ?
C5 C6 1.376(3) ?
C5 H5 0.9300 ?
C6 H6 0.9300 ?
C7 N1 1.465(2) yes
C7 H7A 0.9700 ?
C7 H7B 0.9700 ?
C8 O3 1.448(2) yes
C8 C9 1.528(2) ?
C8 H8A 0.9700 ?
C8 H8B 0.9700 ?
C9 C10 1.525(2) ?
C9 C11 1.529(3) ?
C9 C12 1.544(2) ?
C10 H10A 0.9600 ?
C10 H10B 0.9600 ?
C10 H10C 0.9600 ?
C11 H11A 0.9600 ?
C11 H11B 0.9600 ?
C11 H11C 0.9600 ?
C12 O1 1.4592(19) yes
C12 C13 1.510(2) ?
C12 H12 0.9800 ?
C13 C14 1.384(3) ?
C13 C18 1.390(3) ?
C14 C15 1.390(3) ?
C14 H14 0.9300 ?
C15 C16 1.371(4) ?
C15 H15 0.9300 ?
C16 C17 1.368(4) ?
C16 H16 0.9300 ?
C17 C18 1.383(3) ?
C17 H17 0.9300 ?
C18 H18 0.9300 ?
N1 P1 1.6013(15) yes
N1 H1 0.8600 ?
O1 P1 1.5814(11) yes
O2 P1 1.4650(13) yes
O3 P1 1.5888(12) yes

loop_
_geom_hbond_atom_site_label_D
_geom_hbond_atom_site_label_H
_geom_hbond_atom_site_label_A
_geom_hbond_site_symmetry_A
_geom_hbond_distance_DH
_geom_hbond_distance_HA
_geom_hbond_distance_DA
_geom_hbond_angle_DHA
N1 H1 O2 2_667 0.86 2.04 2.8690(19) 160.8

loop_
_geom_torsion_atom_site_label_1
_geom_torsion_atom_site_label_2
_geom_torsion_atom_site_label_3
_geom_torsion_atom_site_label_4
_geom_torsion
_geom_torsion_publ_flag
C6 C1 C2 C3 0.1(3) ?
C7 C1 C2 C3 178.52(18) ?
C1 C2 C3 C4 0.9(3) ?
C2 C3 C4 C5 -1.2(4) ?
C3 C4 C5 C6 0.5(4) ?
C4 C5 C6 C1 0.4(4) ?
C2 C1 C6 C5 -0.7(3) ?
C7 C1 C6 C5 -179.1(2) ?
C6 C1 C7 N1 -40.8(2) ?
C2 C1 C7 N1 140.81(17) ?
O3 C8 C9 C10 -64.02(19) ?
O3 C8 C9 C11 176.00(15) ?
O3 C8 C9 C12 58.54(18) ?
C10 C9 C12 O1 64.84(17) ?
C8 C9 C12 O1 -56.84(16) ?
C11 C9 C12 O1 -172.70(14) ?
C10 C9 C12 C13 -55.97(19) ?
C8 C9 C12 C13 -177.65(14) ?
C11 C9 C12 C13 66.49(19) ?
O1 C12 C13 C14 143.66(16) ?
C9 C12 C13 C14 -94.52(19) ?
O1 C12 C13 C18 -34.5(2) ?
C9 C12 C13 C18 87.3(2) ?
C18 C13 C14 C15 -0.7(3) ?
C12 C13 C14 C15 -178.92(17) ?
C13 C14 C15 C16 0.9(3) ?
C14 C15 C16 C17 -0.5(4) ?
C15 C16 C17 C18 0.0(4) ?
C16 C17 C18 C13 0.1(3) ?
C14 C13 C18 C17 0.3(3) ?
C12 C13 C18 C17 178.42(17) ?
C1 C7 N1 P1 -79.0(2) ?
C13 C12 O1 P1 -173.84(10) ?
C9 C12 O1 P1 59.86(15) ?
C9 C8 O3 P1 -58.46(17) ?
C12 O1 P1 O2 71.01(12) ?
C12 O1 P1 O3 -52.46(12) ?
C12 O1 P1 N1 -162.65(11) yes
C8 O3 P1 O2 -73.55(13) ?
C8 O3 P1 O1 49.56(12) ?
C8 O3 P1 N1 161.07(12) yes
C7 N1 P1 O2 -178.65(14) yes
C7 N1 P1 O1 55.08(16) yes
C7 N1 P1 O3 -53.02(16) yes
